data_7003268
loop_
_publ_author_name
'Danopoulos, Andreas A.'
'Pugh, David'

_publ_section_title
;
 A method for the synthesis of nickel(0) bis(carbene) complexes
;
_journal_issue 1
_journal_name_full 'Dalton Transactions'
_journal_page_first 30
_journal_paper_doi 10.1039/b714988c
_journal_year 2008
_chemical_formula_moiety 'C24 H46 N4 Ni'
_chemical_formula_sum 'C24 H46 N4 Ni'
_chemical_formula_weight 449.36
_chemical_name_systematic
;
?
;
_space_group_IT_number 14
_symmetry_cell_setting monoclinic
_symmetry_Int_Tables_number 14
_symmetry_space_group_name_Hall '-P 2ybc'
_symmetry_space_group_name_H-M 'P 1 21/c 1'
_atom_sites_solution_hydrogens geom
_atom_sites_solution_primary direct
_atom_sites_solution_secondary difmap
_audit_creation_method SHELXL-97
_cell_angle_alpha 90.00
_cell_angle_beta 104.3870(10)
_cell_angle_gamma 90.00
_cell_formula_units_Z 4
_cell_length_a 15.6502(2)
_cell_length_b 9.70010(10)
_cell_length_c 17.3931(2)
_cell_measurement_reflns_used 55658
_cell_measurement_temperature 120(2)
_cell_measurement_theta_max 27.48
_cell_measurement_theta_min 2.91
_cell_volume 2557.62(5)
_computing_cell_refinement 'DENZO (Otwinowski & Minor, 1997) & COLLECT (Hooft, R.W.W., 1998)'
_computing_data_collection 'COLLECT (Hooft, R.W.W., 1998)'
_computing_data_reduction 'DENZO (Otwinowski & Minor, 1997) & COLLECT (Hooft, R.W.W., 1998)'
_computing_molecular_graphics 'ORTEP-III (Farrugia, 1997)'
_computing_publication_material 'PLATON (Spek, 2003), WinGX (Farrugia, 1999) and enCIFer (Allen et al., 2004).'
_computing_structure_refinement 'SHELXL-97 (Sheldrick, 1997)'
_computing_structure_solution 'SHELXS-97 (Sheldrick, 1997)'
_diffrn_ambient_temperature 120(2)
_diffrn_detector_area_resol_mean '4096x4096pixels / 62x62mm'
_diffrn_measured_fraction_theta_full 0.993
_diffrn_measured_fraction_theta_max 0.993
_diffrn_measurement_device_type 'Bruker-Nonius APEX II CCD camera on \k-goniostat'
_diffrn_measurement_method '\f & \w scans'
_diffrn_radiation_monochromator '10cm confocal mirrors'
_diffrn_radiation_source 'Bruker-Nonius FR591 rotating anode'
_diffrn_radiation_type MoK\a
_diffrn_radiation_wavelength 0.71073
_diffrn_reflns_av_R_equivalents 0.0441
_diffrn_reflns_av_sigmaI/netI 0.0365
_diffrn_reflns_limit_h_max 20
_diffrn_reflns_limit_h_min -20
_diffrn_reflns_limit_k_max 12
_diffrn_reflns_limit_k_min -11
_diffrn_reflns_limit_l_max 22
_diffrn_reflns_limit_l_min -22
_diffrn_reflns_number 31971
_diffrn_reflns_theta_full 27.51
_diffrn_reflns_theta_max 27.51
_diffrn_reflns_theta_min 3.14
_diffrn_standards_number 0
_exptl_absorpt_coefficient_mu 0.775
_exptl_absorpt_correction_T_max 0.9903
_exptl_absorpt_correction_T_min 0.9128
_exptl_absorpt_correction_type multi-scan
_exptl_absorpt_process_details 'SADABS 2007/2 (Sheldrick, G.M., 2007)'
_exptl_crystal_colour 'light yellow'
_exptl_crystal_density_diffrn 1.167
_exptl_crystal_density_method 'not measured'
_exptl_crystal_description plate
_exptl_crystal_F_000 984
_exptl_crystal_size_max 0.12
_exptl_crystal_size_mid 0.08
_exptl_crystal_size_min 0.01
_refine_diff_density_max 1.104
_refine_diff_density_min -0.539
_refine_diff_density_rms 0.069
_refine_ls_extinction_method none
_refine_ls_goodness_of_fit_ref 1.080
_refine_ls_hydrogen_treatment constr
_refine_ls_matrix_type full
_refine_ls_number_parameters 276
_refine_ls_number_reflns 5850
_refine_ls_number_restraints 0
_refine_ls_restrained_S_all 1.080
_refine_ls_R_factor_all 0.0629
_refine_ls_R_factor_gt 0.0480
_refine_ls_shift/su_max 0.012
_refine_ls_shift/su_mean 0.001
_refine_ls_structure_factor_coef Fsqd
_refine_ls_weighting_details 'calc w=1/[\s^2^(Fo^2^)+(0.0000P)^2^+4.8038P] where P=(Fo^2^+2Fc^2^)/3'
_refine_ls_weighting_scheme calc
_refine_ls_wR_factor_gt 0.0910
_refine_ls_wR_factor_ref 0.0986
_reflns_number_gt 4872
_reflns_number_total 5850
_reflns_threshold_expression I>2\s(I)
_cod_data_source_file b714988c.txt
_cod_data_source_block Ni[I(Me2)Pri]2(CH3)2
_cod_depositor_comments
;
The following automatic conversions were performed:
'_symmetry_cell_setting' value 'Monoclinic' changed to 'monoclinic'
according to '/home/saulius/struct/CIF-dictionaries/cif_core.dic'
dictionary named 'cif_core.dic' version 2.4.1 from 2010-06-29.

Automatic conversion script
Id: cif_fix_enum 1527 2010-12-29 10:47:43Z saulius 
;
_cod_original_cell_volume 2557.61(5)
_cod_original_sg_symbol_H-M P21/c
_cod_database_code 7003268

loop_
_symmetry_equiv_pos_as_xyz
'x, y, z'
'-x, y+1/2, -z+1/2'
'-x, -y, -z'
'x, -y-1/2, z-1/2'

loop_
_atom_site_label
_atom_site_type_symbol
_atom_site_fract_x
_atom_site_fract_y
_atom_site_fract_z
_atom_site_U_iso_or_equiv
_atom_site_adp_type
_atom_site_occupancy
_atom_site_symmetry_multiplicity
_atom_site_calc_flag
_atom_site_refinement_flags
_atom_site_disorder_assembly
_atom_site_disorder_group
C1 C 0.16850(15) 0.4692(3) -0.01345(13) 0.0231(5) Uani 1 1 d . . .
H1 H 0.1829 0.3729 0.0060 0.028 Uiso 1 1 calc R . .
C2 C 0.24878(17) 0.5229(3) -0.03959(15) 0.0290(6) Uani 1 1 d . . .
H2A H 0.2399 0.6202 -0.0545 0.044 Uiso 1 1 calc R . .
H2B H 0.2563 0.4694 -0.0853 0.044 Uiso 1 1 calc R . .
H2C H 0.3016 0.5133 0.0042 0.044 Uiso 1 1 calc R . .
C3 C 0.08668(17) 0.4598(3) -0.08227(15) 0.0339(6) Uani 1 1 d . . .
H3A H 0.0351 0.4392 -0.0618 0.051 Uiso 1 1 calc R . .
H3B H 0.0946 0.3863 -0.1185 0.051 Uiso 1 1 calc R . .
H3C H 0.0776 0.5478 -0.1108 0.051 Uiso 1 1 calc R . .
C4 C 0.17609(14) 0.4952(2) 0.12936(13) 0.0186(4) Uani 1 1 d . . .
C5 C 0.12329(16) 0.6843(3) 0.05353(14) 0.0240(5) Uani 1 1 d . . .
C6 C 0.12551(16) 0.7170(3) 0.12961(14) 0.0240(5) Uani 1 1 d . . .
C7 C 0.17074(15) 0.5858(3) 0.26185(13) 0.0223(5) Uani 1 1 d . . .
H7 H 0.1948 0.4911 0.2758 0.027 Uiso 1 1 calc R . .
C8 C 0.23903(17) 0.6866(3) 0.30845(15) 0.0309(6) Uani 1 1 d . . .
H8A H 0.2924 0.6825 0.2887 0.046 Uiso 1 1 calc R . .
H8B H 0.2537 0.6618 0.3648 0.046 Uiso 1 1 calc R . .
H8C H 0.2149 0.7803 0.3018 0.046 Uiso 1 1 calc R . .
C9 C 0.08338(17) 0.5935(3) 0.28552(15) 0.0316(6) Uani 1 1 d . . .
H9A H 0.0629 0.6894 0.2823 0.047 Uiso 1 1 calc R . .
H9B H 0.0916 0.5599 0.3400 0.047 Uiso 1 1 calc R . .
H9C H 0.0394 0.5363 0.2494 0.047 Uiso 1 1 calc R . .
C10 C 0.0904(2) 0.7701(3) -0.01911(15) 0.0352(6) Uani 1 1 d . . .
H10A H 0.0329 0.7355 -0.0489 0.053 Uiso 1 1 calc R . .
H10B H 0.1324 0.7651 -0.0525 0.053 Uiso 1 1 calc R . .
H10C H 0.0845 0.8661 -0.0036 0.053 Uiso 1 1 calc R . .
C11 C 0.0947(2) 0.8477(3) 0.15983(17) 0.0377(7) Uani 1 1 d . . .
H11A H 0.0765 0.9133 0.1160 0.057 Uiso 1 1 calc R . .
H11B H 0.1429 0.8875 0.2009 0.057 Uiso 1 1 calc R . .
H11C H 0.0446 0.8277 0.1825 0.057 Uiso 1 1 calc R . .
C12 C 0.4034(2) 0.5205(3) 0.20735(16) 0.0357(6) Uani 1 1 d . . .
H12 H 0.3453 0.5142 0.2215 0.043 Uiso 1 1 calc R . .
C13 C 0.4690(3) 0.4977(5) 0.2831(2) 0.0676(12) Uani 1 1 d . . .
H13A H 0.4573 0.4093 0.3058 0.101 Uiso 1 1 calc R . .
H13B H 0.4651 0.5723 0.3200 0.101 Uiso 1 1 calc R . .
H13C H 0.5282 0.4964 0.2738 0.101 Uiso 1 1 calc R . .
C14 C 0.4022(3) 0.6588(3) 0.1708(2) 0.0513(9) Uani 1 1 d . . .
H14A H 0.4552 0.6704 0.1511 0.077 Uiso 1 1 calc R . .
H14B H 0.4010 0.7298 0.2107 0.077 Uiso 1 1 calc R . .
H14C H 0.3497 0.6676 0.1266 0.077 Uiso 1 1 calc R . .
C15 C 0.32745(15) 0.3259(2) 0.12952(13) 0.0204(5) Uani 1 1 d . . .
C16 C 0.46173(16) 0.3729(3) 0.10613(15) 0.0273(5) Uani 1 1 d . . .
C17 C 0.42642(16) 0.2670(3) 0.05847(15) 0.0275(5) Uani 1 1 d . . .
C18 C 0.28135(17) 0.1280(3) 0.03893(15) 0.0283(5) Uani 1 1 d . . .
H18 H 0.2273 0.1438 0.0586 0.034 Uiso 1 1 calc R . .
C19 C 0.2519(2) 0.1330(3) -0.05159(16) 0.0405(7) Uani 1 1 d . . .
H19A H 0.2411 0.2289 -0.0690 0.061 Uiso 1 1 calc R . .
H19B H 0.1975 0.0795 -0.0699 0.061 Uiso 1 1 calc R . .
H19C H 0.2982 0.0937 -0.0739 0.061 Uiso 1 1 calc R . .
C20 C 0.3162(2) -0.0141(3) 0.06864(18) 0.0395(7) Uani 1 1 d . . .
H20A H 0.3683 -0.0355 0.0492 0.059 Uiso 1 1 calc R . .
H20B H 0.2704 -0.0834 0.0490 0.059 Uiso 1 1 calc R . .
H20C H 0.3322 -0.0147 0.1268 0.059 Uiso 1 1 calc R . .
C21 C 0.54928(18) 0.4414(3) 0.1142(2) 0.0438(7) Uani 1 1 d . . .
H21A H 0.5821 0.3933 0.0811 0.066 Uiso 1 1 calc R . .
H21B H 0.5829 0.4382 0.1699 0.066 Uiso 1 1 calc R . .
H21C H 0.5401 0.5377 0.0971 0.066 Uiso 1 1 calc R . .
C22 C 0.4629(2) 0.1942(3) -0.0022(2) 0.0464(8) Uani 1 1 d . . .
H22A H 0.4276 0.2175 -0.0555 0.070 Uiso 1 1 calc R . .
H22B H 0.4609 0.0944 0.0059 0.070 Uiso 1 1 calc R . .
H22C H 0.5241 0.2230 0.0032 0.070 Uiso 1 1 calc R . .
C23 C 0.11726(16) 0.2715(3) 0.20303(15) 0.0275(5) Uani 1 1 d . . .
H23A H 0.0950 0.1828 0.1793 0.041 Uiso 1 1 calc R . .
H23B H 0.0726 0.3429 0.1847 0.041 Uiso 1 1 calc R . .
H23C H 0.1302 0.2644 0.2610 0.041 Uiso 1 1 calc R . .
C24 C 0.28085(17) 0.1656(3) 0.23954(15) 0.0314(6) Uani 1 1 d . . .
H24A H 0.3385 0.1451 0.2296 0.047 Uiso 1 1 calc R . .
H24B H 0.2429 0.0841 0.2275 0.047 Uiso 1 1 calc R . .
H24C H 0.2886 0.1910 0.2954 0.047 Uiso 1 1 calc R . .
N1 N 0.15396(12) 0.5486(2) 0.05436(11) 0.0197(4) Uani 1 1 d . . .
N2 N 0.15784(12) 0.6012(2) 0.17516(11) 0.0198(4) Uani 1 1 d . . .
N3 N 0.40021(13) 0.4077(2) 0.14905(11) 0.0231(4) Uani 1 1 d . . .
N4 N 0.34424(13) 0.2390(2) 0.07317(11) 0.0216(4) Uani 1 1 d . . .
Ni1 Ni 0.225518(19) 0.32032(3) 0.171227(17) 0.01914(9) Uani 1 1 d . . .

loop_
_atom_site_aniso_label
_atom_site_aniso_U_11
_atom_site_aniso_U_22
_atom_site_aniso_U_33
_atom_site_aniso_U_23
_atom_site_aniso_U_13
_atom_site_aniso_U_12
C1 0.0267(12) 0.0253(13) 0.0191(11) -0.0012(9) 0.0092(9) 0.0014(10)
C2 0.0294(13) 0.0356(15) 0.0249(12) 0.0055(11) 0.0121(10) 0.0019(11)
C3 0.0308(14) 0.0448(17) 0.0248(12) -0.0079(12) 0.0042(11) 0.0008(12)
C4 0.0162(10) 0.0226(12) 0.0178(10) -0.0011(9) 0.0054(8) -0.0015(9)
C5 0.0272(12) 0.0203(12) 0.0250(11) 0.0030(10) 0.0074(10) 0.0018(10)
C6 0.0257(12) 0.0203(12) 0.0255(12) 0.0001(9) 0.0052(10) 0.0030(10)
C7 0.0258(12) 0.0241(12) 0.0167(10) -0.0022(9) 0.0048(9) 0.0025(10)
C8 0.0322(13) 0.0334(15) 0.0251(12) -0.0081(11) 0.0035(10) 0.0000(12)
C9 0.0287(13) 0.0432(16) 0.0248(12) -0.0014(11) 0.0104(10) 0.0031(12)
C10 0.0461(16) 0.0303(14) 0.0279(13) 0.0068(11) 0.0069(12) 0.0063(13)
C11 0.0529(18) 0.0251(14) 0.0334(14) -0.0014(11) 0.0073(13) 0.0128(13)
C12 0.0518(17) 0.0238(14) 0.0300(14) -0.0054(11) 0.0072(13) -0.0071(13)
C13 0.077(3) 0.075(3) 0.0393(18) -0.0160(18) -0.0071(18) 0.026(2)
C14 0.086(3) 0.0243(15) 0.0471(18) -0.0066(13) 0.0242(18) -0.0065(16)
C15 0.0232(11) 0.0175(11) 0.0199(10) 0.0018(9) 0.0045(9) 0.0040(9)
C16 0.0221(12) 0.0271(13) 0.0337(13) 0.0063(11) 0.0089(10) -0.0003(10)
C17 0.0268(12) 0.0250(13) 0.0357(14) 0.0061(11) 0.0171(11) 0.0079(10)
C18 0.0309(13) 0.0239(13) 0.0297(13) -0.0060(10) 0.0070(11) -0.0050(11)
C19 0.0528(18) 0.0349(16) 0.0310(14) -0.0125(12) 0.0048(13) -0.0012(14)
C20 0.0481(17) 0.0222(14) 0.0484(17) -0.0033(12) 0.0121(14) -0.0049(13)
C21 0.0276(14) 0.0434(18) 0.062(2) 0.0100(15) 0.0135(14) -0.0042(13)
C22 0.0556(19) 0.0331(16) 0.066(2) -0.0016(15) 0.0447(17) 0.0064(14)
C23 0.0275(12) 0.0265(13) 0.0307(13) 0.0024(11) 0.0112(11) -0.0009(11)
C24 0.0339(14) 0.0300(14) 0.0325(13) 0.0072(11) 0.0121(11) 0.0074(12)
N1 0.0211(9) 0.0201(10) 0.0182(9) 0.0011(8) 0.0056(8) 0.0004(8)
N2 0.0218(9) 0.0183(10) 0.0193(9) -0.0005(8) 0.0050(8) 0.0013(8)
N3 0.0270(10) 0.0194(10) 0.0226(10) 0.0005(8) 0.0054(8) -0.0014(8)
N4 0.0236(10) 0.0176(10) 0.0253(10) -0.0015(8) 0.0094(8) 0.0000(8)
Ni1 0.02114(15) 0.01833(15) 0.01935(14) 0.00186(12) 0.00764(11) 0.00192(12)

loop_
_atom_type_symbol
_atom_type_description
_atom_type_scat_dispersion_real
_atom_type_scat_dispersion_imag
_atom_type_scat_source
C C 0.0033 0.0016 'International Tables Vol C Tables 4.2.6.8 and 6.1.1.4'
H H 0.0000 0.0000 'International Tables Vol C Tables 4.2.6.8 and 6.1.1.4'
N N 0.0061 0.0033 'International Tables Vol C Tables 4.2.6.8 and 6.1.1.4'
Ni Ni 0.3393 1.1124 'International Tables Vol C Tables 4.2.6.8 and 6.1.1.4'

loop_
_geom_angle_atom_site_label_1
_geom_angle_atom_site_label_2
_geom_angle_atom_site_label_3
_geom_angle
_geom_angle_site_symmetry_1
_geom_angle_site_symmetry_3
_geom_angle_publ_flag
N1 C1 C3 113.2(2) . . ?
N1 C1 C2 111.2(2) . . ?
C3 C1 C2 112.3(2) . . ?
N1 C1 H1 106.6 . . ?
C3 C1 H1 106.6 . . ?
C2 C1 H1 106.6 . . ?
C1 C2 H2A 109.5 . . ?
C1 C2 H2B 109.5 . . ?
H2A C2 H2B 109.5 . . ?
C1 C2 H2C 109.5 . . ?
H2A C2 H2C 109.5 . . ?
H2B C2 H2C 109.5 . . ?
C1 C3 H3A 109.5 . . ?
C1 C3 H3B 109.5 . . ?
H3A C3 H3B 109.5 . . ?
C1 C3 H3C 109.5 . . ?
H3A C3 H3C 109.5 . . ?
H3B C3 H3C 109.5 . . ?
N1 C4 N2 103.32(19) . . ?
N1 C4 Ni1 132.56(17) . . ?
N2 C4 Ni1 124.09(16) . . ?
C6 C5 N1 106.6(2) . . ?
C6 C5 C10 128.1(2) . . ?
N1 C5 C10 125.3(2) . . ?
C5 C6 N2 106.5(2) . . ?
C5 C6 C11 127.6(2) . . ?
N2 C6 C11 125.8(2) . . ?
N2 C7 C9 111.48(19) . . ?
N2 C7 C8 112.2(2) . . ?
C9 C7 C8 112.5(2) . . ?
N2 C7 H7 106.7 . . ?
C9 C7 H7 106.7 . . ?
C8 C7 H7 106.7 . . ?
C7 C8 H8A 109.5 . . ?
C7 C8 H8B 109.5 . . ?
H8A C8 H8B 109.5 . . ?
C7 C8 H8C 109.5 . . ?
H8A C8 H8C 109.5 . . ?
H8B C8 H8C 109.5 . . ?
C7 C9 H9A 109.5 . . ?
C7 C9 H9B 109.5 . . ?
H9A C9 H9B 109.5 . . ?
C7 C9 H9C 109.5 . . ?
H9A C9 H9C 109.5 . . ?
H9B C9 H9C 109.5 . . ?
C5 C10 H10A 109.5 . . ?
C5 C10 H10B 109.5 . . ?
H10A C10 H10B 109.5 . . ?
C5 C10 H10C 109.5 . . ?
H10A C10 H10C 109.5 . . ?
H10B C10 H10C 109.5 . . ?
C6 C11 H11A 109.5 . . ?
C6 C11 H11B 109.5 . . ?
H11A C11 H11B 109.5 . . ?
C6 C11 H11C 109.5 . . ?
H11A C11 H11C 109.5 . . ?
H11B C11 H11C 109.5 . . ?
C13 C12 C14 116.8(3) . . ?
C13 C12 N3 113.5(3) . . ?
C14 C12 N3 112.3(2) . . ?
C13 C12 H12 104.2 . . ?
C14 C12 H12 104.2 . . ?
N3 C12 H12 104.2 . . ?
C12 C13 H13A 109.5 . . ?
C12 C13 H13B 109.5 . . ?
H13A C13 H13B 109.5 . . ?
C12 C13 H13C 109.5 . . ?
H13A C13 H13C 109.5 . . ?
H13B C13 H13C 109.5 . . ?
C12 C14 H14A 109.5 . . ?
C12 C14 H14B 109.5 . . ?
H14A C14 H14B 109.5 . . ?
C12 C14 H14C 109.5 . . ?
H14A C14 H14C 109.5 . . ?
H14B C14 H14C 109.5 . . ?
N3 C15 N4 103.92(19) . . ?
N3 C15 Ni1 130.39(17) . . ?
N4 C15 Ni1 125.64(17) . . ?
C17 C16 N3 106.3(2) . . ?
C17 C16 C21 128.4(3) . . ?
N3 C16 C21 125.3(2) . . ?
C16 C17 N4 106.9(2) . . ?
C16 C17 C22 128.5(2) . . ?
N4 C17 C22 124.5(2) . . ?
N4 C18 C20 112.0(2) . . ?
N4 C18 C19 113.1(2) . . ?
C20 C18 C19 111.7(2) . . ?
N4 C18 H18 106.5 . . ?
C20 C18 H18 106.5 . . ?
C19 C18 H18 106.5 . . ?
C18 C19 H19A 109.5 . . ?
C18 C19 H19B 109.5 . . ?
H19A C19 H19B 109.5 . . ?
C18 C19 H19C 109.5 . . ?
H19A C19 H19C 109.5 . . ?
H19B C19 H19C 109.5 . . ?
C18 C20 H20A 109.5 . . ?
C18 C20 H20B 109.5 . . ?
H20A C20 H20B 109.5 . . ?
C18 C20 H20C 109.5 . . ?
H20A C20 H20C 109.5 . . ?
H20B C20 H20C 109.5 . . ?
C16 C21 H21A 109.5 . . ?
C16 C21 H21B 109.5 . . ?
H21A C21 H21B 109.5 . . ?
C16 C21 H21C 109.5 . . ?
H21A C21 H21C 109.5 . . ?
H21B C21 H21C 109.5 . . ?
C17 C22 H22A 109.5 . . ?
C17 C22 H22B 109.5 . . ?
H22A C22 H22B 109.5 . . ?
C17 C22 H22C 109.5 . . ?
H22A C22 H22C 109.5 . . ?
H22B C22 H22C 109.5 . . ?
Ni1 C23 H23A 109.5 . . ?
Ni1 C23 H23B 109.5 . . ?
H23A C23 H23B 109.5 . . ?
Ni1 C23 H23C 109.5 . . ?
H23A C23 H23C 109.5 . . ?
H23B C23 H23C 109.5 . . ?
Ni1 C24 H24A 109.5 . . ?
Ni1 C24 H24B 109.5 . . ?
H24A C24 H24B 109.5 . . ?
Ni1 C24 H24C 109.5 . . ?
H24A C24 H24C 109.5 . . ?
H24B C24 H24C 109.5 . . ?
C4 N1 C5 111.80(19) . . ?
C4 N1 C1 120.89(19) . . ?
C5 N1 C1 127.18(19) . . ?
C4 N2 C6 111.81(18) . . ?
C4 N2 C7 121.41(19) . . ?
C6 N2 C7 126.77(19) . . ?
C15 N3 C16 111.7(2) . . ?
C15 N3 C12 119.0(2) . . ?
C16 N3 C12 129.2(2) . . ?
C15 N4 C17 111.2(2) . . ?
C15 N4 C18 120.65(19) . . ?
C17 N4 C18 128.1(2) . . ?
C15 Ni1 C4 97.25(9) . . ?
C15 Ni1 C23 166.61(11) . . ?
C4 Ni1 C23 91.45(10) . . ?
C15 Ni1 C24 88.12(10) . . ?
C4 Ni1 C24 165.73(10) . . ?
C23 Ni1 C24 85.84(11) . . ?

loop_
_geom_bond_atom_site_label_1
_geom_bond_atom_site_label_2
_geom_bond_distance
_geom_bond_site_symmetry_2
_geom_bond_publ_flag
C1 N1 1.473(3) . ?
C1 C3 1.523(3) . ?
C1 C2 1.530(3) . ?
C1 H1 1.0000 . ?
C2 H2A 0.9800 . ?
C2 H2B 0.9800 . ?
C2 H2C 0.9800 . ?
C3 H3A 0.9800 . ?
C3 H3B 0.9800 . ?
C3 H3C 0.9800 . ?
C4 N1 1.366(3) . ?
C4 N2 1.373(3) . ?
C4 Ni1 1.930(2) . ?
C5 C6 1.353(3) . ?
C5 N1 1.400(3) . ?
C5 C10 1.494(3) . ?
C6 N2 1.395(3) . ?
C6 C11 1.497(3) . ?
C7 N2 1.478(3) . ?
C7 C9 1.525(3) . ?
C7 C8 1.525(3) . ?
C7 H7 1.0000 . ?
C8 H8A 0.9800 . ?
C8 H8B 0.9800 . ?
C8 H8C 0.9800 . ?
C9 H9A 0.9800 . ?
C9 H9B 0.9800 . ?
C9 H9C 0.9800 . ?
C10 H10A 0.9800 . ?
C10 H10B 0.9800 . ?
C10 H10C 0.9800 . ?
C11 H11A 0.9800 . ?
C11 H11B 0.9800 . ?
C11 H11C 0.9800 . ?
C12 C13 1.471(4) . ?
C12 C14 1.483(4) . ?
C12 N3 1.484(3) . ?
C12 H12 1.0000 . ?
C13 H13A 0.9800 . ?
C13 H13B 0.9800 . ?
C13 H13C 0.9800 . ?
C14 H14A 0.9800 . ?
C14 H14B 0.9800 . ?
C14 H14C 0.9800 . ?
C15 N3 1.360(3) . ?
C15 N4 1.366(3) . ?
C15 Ni1 1.910(2) . ?
C16 C17 1.349(4) . ?
C16 N3 1.398(3) . ?
C16 C21 1.498(4) . ?
C17 N4 1.399(3) . ?
C17 C22 1.497(4) . ?
C18 N4 1.481(3) . ?
C18 C20 1.524(4) . ?
C18 C19 1.527(4) . ?
C18 H18 1.0000 . ?
C19 H19A 0.9800 . ?
C19 H19B 0.9800 . ?
C19 H19C 0.9800 . ?
C20 H20A 0.9800 . ?
C20 H20B 0.9800 . ?
C20 H20C 0.9800 . ?
C21 H21A 0.9800 . ?
C21 H21B 0.9800 . ?
C21 H21C 0.9800 . ?
C22 H22A 0.9800 . ?
C22 H22B 0.9800 . ?
C22 H22C 0.9800 . ?
C23 Ni1 1.966(2) . ?
C23 H23A 0.9800 . ?
C23 H23B 0.9800 . ?
C23 H23C 0.9800 . ?
C24 Ni1 1.975(3) . ?
C24 H24A 0.9800 . ?
C24 H24B 0.9800 . ?
C24 H24C 0.9800 . ?

loop_
_geom_torsion_atom_site_label_1
_geom_torsion_atom_site_label_2
_geom_torsion_atom_site_label_3
_geom_torsion_atom_site_label_4
_geom_torsion
_geom_torsion_site_symmetry_1
_geom_torsion_site_symmetry_2
_geom_torsion_site_symmetry_3
_geom_torsion_site_symmetry_4
_geom_torsion_publ_flag
N1 C5 C6 N2 0.3(3) . . . . ?
C10 C5 C6 N2 177.2(2) . . . . ?
N1 C5 C6 C11 -176.4(3) . . . . ?
C10 C5 C6 C11 0.5(5) . . . . ?
N3 C16 C17 N4 -0.1(3) . . . . ?
C21 C16 C17 N4 179.2(3) . . . . ?
N3 C16 C17 C22 177.2(3) . . . . ?
C21 C16 C17 C22 -3.5(5) . . . . ?
N2 C4 N1 C5 0.3(2) . . . . ?
Ni1 C4 N1 C5 -177.42(18) . . . . ?
N2 C4 N1 C1 176.52(19) . . . . ?
Ni1 C4 N1 C1 -1.2(3) . . . . ?
C6 C5 N1 C4 -0.4(3) . . . . ?
C10 C5 N1 C4 -177.4(2) . . . . ?
C6 C5 N1 C1 -176.3(2) . . . . ?
C10 C5 N1 C1 6.7(4) . . . . ?
C3 C1 N1 C4 128.4(2) . . . . ?
C2 C1 N1 C4 -104.1(2) . . . . ?
C3 C1 N1 C5 -56.0(3) . . . . ?
C2 C1 N1 C5 71.4(3) . . . . ?
N1 C4 N2 C6 -0.2(2) . . . . ?
Ni1 C4 N2 C6 177.86(16) . . . . ?
N1 C4 N2 C7 178.65(19) . . . . ?
Ni1 C4 N2 C7 -3.3(3) . . . . ?
C5 C6 N2 C4 -0.1(3) . . . . ?
C11 C6 N2 C4 176.7(2) . . . . ?
C5 C6 N2 C7 -178.8(2) . . . . ?
C11 C6 N2 C7 -2.1(4) . . . . ?
C9 C7 N2 C4 -114.7(2) . . . . ?
C8 C7 N2 C4 118.1(2) . . . . ?
C9 C7 N2 C6 63.9(3) . . . . ?
C8 C7 N2 C6 -63.3(3) . . . . ?
N4 C15 N3 C16 -0.2(3) . . . . ?
Ni1 C15 N3 C16 177.10(18) . . . . ?
N4 C15 N3 C12 177.4(2) . . . . ?
Ni1 C15 N3 C12 -5.3(3) . . . . ?
C17 C16 N3 C15 0.2(3) . . . . ?
C21 C16 N3 C15 -179.1(2) . . . . ?
C17 C16 N3 C12 -177.1(2) . . . . ?
C21 C16 N3 C12 3.6(4) . . . . ?
C13 C12 N3 C15 111.8(3) . . . . ?
C14 C12 N3 C15 -113.1(3) . . . . ?
C13 C12 N3 C16 -71.1(4) . . . . ?
C14 C12 N3 C16 64.1(4) . . . . ?
N3 C15 N4 C17 0.2(3) . . . . ?
Ni1 C15 N4 C17 -177.33(17) . . . . ?
N3 C15 N4 C18 177.1(2) . . . . ?
Ni1 C15 N4 C18 -0.3(3) . . . . ?
C16 C17 N4 C15 0.0(3) . . . . ?
C22 C17 N4 C15 -177.4(2) . . . . ?
C16 C17 N4 C18 -176.7(2) . . . . ?
C22 C17 N4 C18 5.8(4) . . . . ?
C20 C18 N4 C15 -107.5(3) . . . . ?
C19 C18 N4 C15 125.3(2) . . . . ?
C20 C18 N4 C17 69.0(3) . . . . ?
C19 C18 N4 C17 -58.3(3) . . . . ?
N3 C15 Ni1 C4 69.2(2) . . . . ?
N4 C15 Ni1 C4 -114.0(2) . . . . ?
N3 C15 Ni1 C23 -160.7(4) . . . . ?
N4 C15 Ni1 C23 16.1(6) . . . . ?
N3 C15 Ni1 C24 -97.5(2) . . . . ?
N4 C15 Ni1 C24 79.3(2) . . . . ?
N1 C4 Ni1 C15 54.8(2) . . . . ?
N2 C4 Ni1 C15 -122.57(19) . . . . ?
N1 C4 Ni1 C23 -115.0(2) . . . . ?
N2 C4 Ni1 C23 67.6(2) . . . . ?
N1 C4 Ni1 C24 166.3(3) . . . . ?
N2 C4 Ni1 C24 -11.1(5) . . . . ?
